data_7056443
loop_
_publ_author_name
'Radi, Smaail'
'El-Massaoudi, Mohamed'
'Benaissa, Houria'
'Adarsh, N. N.'
'Ferbinteanu, Marilena'
'Devlin, Eamonn'
'Sanakis, Yiannis'
'Garcia, Yann'

_publ_section_title
;
 Crystal engineering of a series of complexes and coordination polymers
 based on pyrazole-carboxylic acid ligands
;
_journal_name_full 'New J. Chem.'
_journal_paper_doi 10.1039/C7NJ01714F
_journal_year 2017
_chemical_formula_moiety 'C12 H18 Cu N4 O7'
_chemical_formula_sum 'C12 H18 Cu N4 O7'
_chemical_formula_weight 393.84
_space_group_crystal_system triclinic
_space_group_IT_number 2
_space_group_name_Hall '-P 1'
_space_group_name_H-M_alt 'P -1'
_symmetry_space_group_name_Hall '-P 1'
_symmetry_space_group_name_H-M 'P -1'
_atom_sites_solution_hydrogens geom
_atom_sites_solution_primary direct
_atom_sites_solution_secondary difmap
_audit_update_record
;
2016-11-06 deposited with the CCDC.
2017-06-27 downloaded from the CCDC.
;
_cell_angle_alpha 88.279(5)
_cell_angle_beta 74.957(5)
_cell_angle_gamma 72.294(4)
_cell_formula_units_Z 2
_cell_length_a 8.9476
_cell_length_b 9.25990(10)
_cell_length_c 10.2507(2)
_cell_measurement_reflns_used 3572
_cell_measurement_temperature 293
_cell_measurement_theta_max 27.50
_cell_measurement_theta_min 2.50
_cell_volume 780.25(3)
_computing_cell_refinement 'CrystalClear-SM Expert 2.0 r8'
_computing_data_collection 'CrystalClear-SM Expert 2.0 r8 (Rigaku, 2011)'
_computing_data_reduction 'CrystalClear-SM Expert 2.0 r8'
_computing_molecular_graphics 'CrystalStructure 4.2'
_computing_publication_material 'CrystalStructure 4.2 (Rigaku, 2015)'
_computing_structure_refinement 'SHELXL97 (Sheldrick, 2008)'
_computing_structure_solution 'SIR92 (Altomare, et al., 1994)'
_diffrn_ambient_temperature 293
_diffrn_detector_area_resol_mean 10.000
_diffrn_measured_fraction_theta_full 0.949
_diffrn_measured_fraction_theta_max 0.949
_diffrn_measurement_device_type 'Rigaku R-AXIS RAPID II'
_diffrn_measurement_method \w
_diffrn_radiation_type 'Mo K\a'
_diffrn_radiation_wavelength 0.71075
_diffrn_reflns_av_R_equivalents 0.0548
_diffrn_reflns_Laue_measured_fraction_full 0.000
_diffrn_reflns_Laue_measured_fraction_max 0.000
_diffrn_reflns_limit_h_max 11
_diffrn_reflns_limit_h_min -11
_diffrn_reflns_limit_k_max 12
_diffrn_reflns_limit_k_min -11
_diffrn_reflns_limit_l_max 13
_diffrn_reflns_limit_l_min -13
_diffrn_reflns_number 7983
_diffrn_reflns_point_group_measured_fraction_full 0.000
_diffrn_reflns_point_group_measured_fraction_max 0.000
_diffrn_reflns_theta_full 27.500
_diffrn_reflns_theta_max 27.500
_diffrn_reflns_theta_min 2.312
_diffrn_standards_number 0
_exptl_absorpt_coefficient_mu 1.444
_exptl_absorpt_correction_type none
_exptl_crystal_colour blue
_exptl_crystal_density_diffrn 1.676
_exptl_crystal_density_method 'not measured'
_exptl_crystal_description block
_exptl_crystal_F_000 406.00
_exptl_crystal_size_max 0.300
_exptl_crystal_size_mid 0.250
_exptl_crystal_size_min 0.200
_refine_diff_density_max 0.52
_refine_diff_density_min -0.97
_refine_ls_extinction_method none
_refine_ls_goodness_of_fit_ref 1.103
_refine_ls_hydrogen_treatment mixed
_refine_ls_number_parameters 249
_refine_ls_number_reflns 3400
_refine_ls_number_restraints 0
_refine_ls_R_factor_all 0.0441
_refine_ls_R_factor_gt 0.0422
_refine_ls_shift/su_max 0.000
_refine_ls_structure_factor_coef Fsqd
_refine_ls_weighting_details 'w = 1/[\s^2^(Fo^2^)+(0.0579P)^2^+0.2503P] where P=(Fo^2^+2Fc^2^)/3'
_refine_ls_weighting_scheme calc
_refine_ls_wR_factor_gt 0.1148
_refine_ls_wR_factor_ref 0.1189
_reflns_number_gt 3242
_reflns_number_total 3400
_reflns_threshold_expression F^2^>2.0\s(F^2^)
_cod_data_source_file c7nj01714f2.cif
_cod_data_source_block 1
_cod_database_code 7056443

loop_
_space_group_symop_id
_space_group_symop_operation_xyz
1 +X,+Y,+Z
2 -X,-Y,-Z

loop_
_atom_site_label
_atom_site_type_symbol
_atom_site_fract_x
_atom_site_fract_y
_atom_site_fract_z
_atom_site_U_iso_or_equiv
_atom_site_adp_type
_atom_site_occupancy
_atom_site_symmetry_multiplicity
_atom_site_calc_flag
_atom_site_refinement_flags
Cu1 Cu -0.14128(3) 0.40784(3) 0.20668(3) 0.02971(13) Uani 1 1 d .
O1 O -0.3097(2) 0.5828(2) 0.31971(19) 0.0375(4) Uani 1 1 d .
O2 O -0.3401(2) 0.7789(2) 0.4570(2) 0.0405(4) Uani 1 1 d .
O3 O -0.2892(2) 0.3538(2) 0.11863(19) 0.0365(4) Uani 1 1 d .
O4 O -0.2892(2) 0.2069(2) -0.0503(2) 0.0427(4) Uani 1 1 d .
O5 O -0.1189(3) 0.2057(2) 0.3301(2) 0.0437(4) Uani 1 1 d .
O6 O -0.3292(2) 0.0741(3) 0.5041(2) 0.0409(4) Uani 1 1 d .
O7 O 0.1777(3) -0.0076(3) 0.2764(3) 0.0523(5) Uani 1 1 d .
N1 N 0.0017(2) 0.4873(2) 0.2789(2) 0.0300(4) Uani 1 1 d .
N2 N 0.1626(2) 0.4580(2) 0.2654(2) 0.0295(4) Uani 1 1 d .
N3 N 0.0245(2) 0.2996(2) 0.0430(2) 0.0302(4) Uani 1 1 d .
N4 N 0.1893(2) 0.2434(2) -0.00265(19) 0.0297(4) Uani 1 1 d .
C1 C -0.2556(3) 0.6647(3) 0.3819(2) 0.0303(5) Uani 1 1 d .
C2 C -0.0744(3) 0.6138(2) 0.3577(2) 0.0280(4) Uani 1 1 d .
C3 C 0.0367(3) 0.6675(3) 0.3972(3) 0.0323(5) Uani 1 1 d .
C4 C 0.1883(3) 0.5664(3) 0.3371(2) 0.0318(5) Uani 1 1 d .
C5 C 0.3539(3) 0.5658(3) 0.3406(3) 0.0434(6) Uani 1 1 d .
H5A H 0.4091 0.4707 0.3717 0.052 Uiso 1 1 calc R
H5B H 0.3450 0.6472 0.4009 0.052 Uiso 1 1 calc R
H5C H 0.4144 0.5792 0.2513 0.052 Uiso 1 1 calc R
C6 C 0.2807(3) 0.3202(3) 0.1917(3) 0.0335(5) Uani 1 1 d .
H6A H 0.2498 0.2330 0.2298 0.040 Uiso 1 1 calc R
H6B H 0.3864 0.3113 0.2052 0.040 Uiso 1 1 calc R
C7 C 0.2954(3) 0.3156(3) 0.0399(3) 0.0354(5) Uani 1 1 d .
H7A H 0.2717 0.4188 0.0108 0.042 Uiso 1 1 calc R
H7B H 0.4073 0.2619 -0.0068 0.042 Uiso 1 1 calc R
C8 C -0.2189(3) 0.2607(3) 0.0148(2) 0.0313(5) Uani 1 1 d .
C9 C -0.0363(3) 0.2213(3) -0.0264(2) 0.0292(4) Uani 1 1 d .
C10 C 0.0892(3) 0.1161(3) -0.1183(2) 0.0336(5) Uani 1 1 d .
C11 C 0.2318(3) 0.1316(3) -0.1014(2) 0.0319(5) Uani 1 1 d .
C12 C 0.4048(3) 0.0494(3) -0.1707(3) 0.0445(6) Uani 1 1 d .
H12A H 0.4642 0.0144 -0.1042 0.053 Uiso 1 1 calc R
H12B H 0.4519 0.1168 -0.2280 0.053 Uiso 1 1 calc R
H12C H 0.4097 -0.0358 -0.2244 0.053 Uiso 1 1 calc R
H1 H 0.020(4) 0.752(4) 0.449(3) 0.040(8) Uiso 1 1 d .
H2 H 0.071(4) 0.053(4) -0.177(3) 0.051(9) Uiso 1 1 d .
H3 H 0.206(5) -0.081(5) 0.208(5) 0.074(13) Uiso 1 1 d .
H4 H 0.215(6) -0.050(5) 0.330(4) 0.070(13) Uiso 1 1 d .
H6 H -0.035(5) 0.152(4) 0.319(4) 0.053(10) Uiso 1 1 d .
H7 H -0.192(5) 0.170(4) 0.379(4) 0.050(9) Uiso 1 1 d .
H8 H -0.325(4) -0.006(4) 0.491(3) 0.036(8) Uiso 1 1 d .
H9 H -0.440(6) 0.131(5) 0.509(5) 0.085(13) Uiso 1 1 d .

loop_
_atom_site_aniso_label
_atom_site_aniso_U_11
_atom_site_aniso_U_22
_atom_site_aniso_U_33
_atom_site_aniso_U_23
_atom_site_aniso_U_13
_atom_site_aniso_U_12
Cu1 0.01864(18) 0.02887(19) 0.04049(19) -0.00784(13) -0.00761(13) -0.00488(13)
O1 0.0210(8) 0.0351(9) 0.0553(10) -0.0118(8) -0.0101(7) -0.0057(7)
O2 0.0263(8) 0.0330(9) 0.0566(11) -0.0154(8) -0.0068(8) -0.0027(7)
O3 0.0232(8) 0.0403(10) 0.0442(9) -0.0097(8) -0.0087(7) -0.0061(7)
O4 0.0337(9) 0.0511(11) 0.0477(10) -0.0084(8) -0.0161(8) -0.0139(8)
O5 0.0341(10) 0.0383(10) 0.0544(11) 0.0070(9) -0.0059(9) -0.0103(9)
O6 0.0306(10) 0.0363(10) 0.0537(11) -0.0043(9) -0.0052(8) -0.0117(8)
O7 0.0463(12) 0.0427(12) 0.0643(14) -0.0093(11) -0.0223(11) -0.0007(9)
N1 0.0173(9) 0.0274(10) 0.0437(10) -0.0060(8) -0.0079(8) -0.0037(7)
N2 0.0190(9) 0.0274(9) 0.0412(10) -0.0042(8) -0.0089(7) -0.0043(7)
N3 0.0198(9) 0.0317(10) 0.0366(10) -0.0042(8) -0.0045(7) -0.0061(7)
N4 0.0200(8) 0.0322(10) 0.0337(9) -0.0019(8) -0.0031(7) -0.0063(7)
C1 0.0219(10) 0.0266(10) 0.0387(11) -0.0023(9) -0.0067(9) -0.0025(8)
C2 0.0236(10) 0.0253(10) 0.0340(10) -0.0011(8) -0.0078(8) -0.0057(8)
C3 0.0282(11) 0.0291(11) 0.0404(12) -0.0055(10) -0.0105(9) -0.0078(9)
C4 0.0269(11) 0.0321(11) 0.0393(11) -0.0015(9) -0.0113(9) -0.0107(9)
C5 0.0251(12) 0.0502(15) 0.0579(16) -0.0094(13) -0.0139(11) -0.0120(11)
C6 0.0203(10) 0.0304(11) 0.0476(13) -0.0053(10) -0.0116(9) -0.0017(8)
C7 0.0229(11) 0.0363(12) 0.0446(12) -0.0028(10) -0.0041(9) -0.0092(9)
C8 0.0272(11) 0.0314(11) 0.0358(11) 0.0024(9) -0.0111(9) -0.0075(9)
C9 0.0265(11) 0.0302(11) 0.0318(10) 0.0017(9) -0.0088(8) -0.0089(9)
C10 0.0344(12) 0.0312(12) 0.0341(11) -0.0050(9) -0.0089(10) -0.0081(10)
C11 0.0283(11) 0.0314(11) 0.0299(10) -0.0008(9) -0.0046(8) -0.0028(9)
C12 0.0304(13) 0.0504(16) 0.0398(12) -0.0106(11) -0.0035(10) 0.0027(11)

loop_
_atom_type_symbol
_atom_type_description
_atom_type_scat_dispersion_real
_atom_type_scat_dispersion_imag
_atom_type_scat_source
C C 0.0033 0.0016
;
International Tables for Crystallography
(Vol. C, Tables 4.2.6.8 and 6.1.1.4)
;
H H 0.0000 0.0000
;
International Tables for Crystallography
(Vol. C, Table 6.1.1.4)
;
N N 0.0061 0.0033
;
International Tables for Crystallography
(Vol. C, Tables 4.2.6.8 and 6.1.1.4)
;
O O 0.0106 0.0060
;
International Tables for Crystallography
(Vol. C, Tables 4.2.6.8 and 6.1.1.4)
;
Cu Cu 0.3201 1.2651
;
International Tables for Crystallography
(Vol. C, Tables 4.2.6.8 and 6.1.1.4)
;

loop_
_geom_angle_atom_site_label_1
_geom_angle_atom_site_label_2
_geom_angle_atom_site_label_3
_geom_angle
N1 Cu1 O3 171.79(8)
N1 Cu1 N3 97.00(8)
O3 Cu1 N3 82.44(8)
N1 Cu1 O1 81.55(7)
O3 Cu1 O1 95.74(7)
N3 Cu1 O1 156.94(9)
N1 Cu1 O5 95.61(8)
O3 Cu1 O5 92.59(8)
N3 Cu1 O5 95.22(8)
O1 Cu1 O5 107.84(8)
C1 O1 Cu1 115.23(14)
C8 O3 Cu1 115.03(15)
Cu1 O5 H6 115(3)
Cu1 O5 H7 131(2)
H6 O5 H7 113(4)
H8 O6 H9 104(4)
H3 O7 H4 104(4)
C2 N1 N2 107.00(18)
C2 N1 Cu1 114.34(15)
N2 N1 Cu1 138.44(16)
N1 N2 C4 110.00(19)
N1 N2 C6 120.98(19)
C4 N2 C6 128.83(19)
C9 N3 N4 106.42(19)
C9 N3 Cu1 111.49(15)
N4 N3 Cu1 138.73(16)
N3 N4 C11 110.29(19)
N3 N4 C7 121.11(19)
C11 N4 C7 128.0(2)
O2 C1 O1 125.4(2)
O2 C1 C2 120.0(2)
O1 C1 C2 114.6(2)
N1 C2 C3 110.5(2)
N1 C2 C1 114.2(2)
C3 C2 C1 135.3(2)
C2 C3 C4 105.7(2)
C2 C3 H1 129.6(19)
C4 C3 H1 124.6(19)
N2 C4 C3 106.8(2)
N2 C4 C5 122.6(2)
C3 C4 C5 130.6(2)
C4 C5 H5A 109.5
C4 C5 H5B 109.5
H5A C5 H5B 109.5
C4 C5 H5C 109.5
H5A C5 H5C 109.5
H5B C5 H5C 109.5
N2 C6 C7 114.11(19)
N2 C6 H6A 108.7
C7 C6 H6A 108.7
N2 C6 H6B 108.7
C7 C6 H6B 108.7
H6A C6 H6B 107.6
N4 C7 C6 115.5(2)
N4 C7 H7A 108.4
C6 C7 H7A 108.4
N4 C7 H7B 108.4
C6 C7 H7B 108.4
H7A C7 H7B 107.5
O4 C8 O3 125.2(2)
O4 C8 C9 120.5(2)
O3 C8 C9 114.3(2)
N3 C9 C10 110.2(2)
N3 C9 C8 114.8(2)
C10 C9 C8 134.9(2)
C11 C10 C9 106.0(2)
C11 C10 H2 131(2)
C9 C10 H2 123(2)
N4 C11 C10 107.0(2)
N4 C11 C12 122.3(2)
C10 C11 C12 130.7(2)
C11 C12 H12A 109.5
C11 C12 H12B 109.5
H12A C12 H12B 109.5
C11 C12 H12C 109.5
H12A C12 H12C 109.5
H12B C12 H12C 109.5

loop_
_geom_bond_atom_site_label_1
_geom_bond_atom_site_label_2
_geom_bond_distance
Cu1 N1 1.9553(19)
Cu1 O3 1.9662(17)
Cu1 N3 1.981(2)
Cu1 O1 1.9901(18)
Cu1 O5 2.2154(19)
O1 C1 1.276(3)
O2 C1 1.242(3)
O3 C8 1.284(3)
O4 C8 1.233(3)
O5 H6 0.75(4)
O5 H7 0.85(4)
O6 H8 0.74(3)
O6 H9 0.96(5)
O7 H3 0.92(5)
O7 H4 0.76(4)
N1 C2 1.332(3)
N1 N2 1.352(3)
N2 C4 1.369(3)
N2 C6 1.462(3)
N3 C9 1.341(3)
N3 N4 1.362(3)
N4 C11 1.365(3)
N4 C7 1.468(3)
C1 C2 1.499(3)
C2 C3 1.385(3)
C3 C4 1.387(3)
C3 H1 0.91(3)
C4 C5 1.490(3)
C5 H5A 0.9600
C5 H5B 0.9600
C5 H5C 0.9600
C6 C7 1.528(4)
C6 H6A 0.9700
C6 H6B 0.9700
C7 H7A 0.9700
C7 H7B 0.9700
C8 C9 1.506(3)
C9 C10 1.392(3)
C10 C11 1.381(3)
C10 H2 0.92(4)
C11 C12 1.492(3)
C12 H12A 0.9600
C12 H12B 0.9600
C12 H12C 0.9600

loop_
_geom_hbond_atom_site_label_D
_geom_hbond_atom_site_label_H
_geom_hbond_atom_site_label_A
_geom_hbond_site_symmetry_A
_geom_hbond_distance_DA
_geom_hbond_distance_DH
_geom_hbond_distance_HA
_geom_hbond_angle_DHA
_geom_hbond_publ_flag
O5 H6 O7 . 2.714(3) 0.75(4) 1.97(4) 173(5) no
O5 H7 O6 . 2.780(3) 0.86(4) 1.93(4) 171(4) no
O6 H8 O2 1_545 2.825(3) 0.74(4) 2.09(4) 174(3) no
O6 H9 O2 2_466 2.782(3) 0.96(5) 1.83(5) 171(4) no
O7 H3 O4 2_555 2.776(3) 0.92(5) 1.87(4) 168(5) no
O7 H4 O6 2_556 2.876(4) 0.76(5) 2.17(5) 155(5) no

loop_
_geom_torsion_atom_site_label_1
_geom_torsion_atom_site_label_2
_geom_torsion_atom_site_label_3
_geom_torsion_atom_site_label_4
_geom_torsion
N1 Cu1 O1 C1 1.27(17)
O3 Cu1 O1 C1 -170.91(17)
N3 Cu1 O1 C1 -86.7(2)
O5 Cu1 O1 C1 94.49(18)
N1 Cu1 O3 C8 96.3(5)
N3 Cu1 O3 C8 9.70(16)
O1 Cu1 O3 C8 166.56(17)
O5 Cu1 O3 C8 -85.22(17)
O3 Cu1 N1 C2 68.6(6)
N3 Cu1 N1 C2 154.11(17)
O1 Cu1 N1 C2 -2.67(16)
O5 Cu1 N1 C2 -109.92(17)
O3 Cu1 N1 N2 -105.2(5)
N3 Cu1 N1 N2 -19.7(2)
O1 Cu1 N1 N2 -176.4(2)
O5 Cu1 N1 N2 76.3(2)
C2 N1 N2 C4 0.4(3)
Cu1 N1 N2 C4 174.49(18)
C2 N1 N2 C6 175.9(2)
Cu1 N1 N2 C6 -10.1(4)
N1 Cu1 N3 C9 175.68(15)
O3 Cu1 N3 C9 -12.58(15)
O1 Cu1 N3 C9 -99.5(2)
O5 Cu1 N3 C9 79.35(16)
N1 Cu1 N3 N4 20.3(2)
O3 Cu1 N3 N4 -168.0(2)
O1 Cu1 N3 N4 105.1(3)
O5 Cu1 N3 N4 -76.0(2)
C9 N3 N4 C11 0.7(2)
Cu1 N3 N4 C11 156.89(19)
C9 N3 N4 C7 172.5(2)
Cu1 N3 N4 C7 -31.3(3)
Cu1 O1 C1 O2 179.8(2)
Cu1 O1 C1 C2 0.2(3)
N2 N1 C2 C3 -0.5(3)
Cu1 N1 C2 C3 -176.15(15)
N2 N1 C2 C1 179.16(18)
Cu1 N1 C2 C1 3.5(2)
O2 C1 C2 N1 177.9(2)
O1 C1 C2 N1 -2.5(3)
O2 C1 C2 C3 -2.6(4)
O1 C1 C2 C3 177.1(2)
N1 C2 C3 C4 0.3(3)
C1 C2 C3 C4 -179.2(2)
N1 N2 C4 C3 -0.2(3)
C6 N2 C4 C3 -175.2(2)
N1 N2 C4 C5 -179.3(2)
C6 N2 C4 C5 5.8(4)
C2 C3 C4 N2 -0.1(3)
C2 C3 C4 C5 178.9(3)
N1 N2 C6 C7 67.4(3)
C4 N2 C6 C7 -118.1(3)
N3 N4 C7 C6 60.9(3)
C11 N4 C7 C6 -128.9(2)
N2 C6 C7 N4 -91.7(2)
Cu1 O3 C8 O4 176.1(2)
Cu1 O3 C8 C9 -4.9(2)
N4 N3 C9 C10 -0.9(2)
Cu1 N3 C9 C10 -164.23(15)
N4 N3 C9 C8 176.79(17)
Cu1 N3 C9 C8 13.4(2)
O4 C8 C9 N3 173.0(2)
O3 C8 C9 N3 -6.0(3)
O4 C8 C9 C10 -10.1(4)
O3 C8 C9 C10 171.0(2)
N3 C9 C10 C11 0.7(3)
C8 C9 C10 C11 -176.3(2)
N3 N4 C11 C10 -0.3(3)
C7 N4 C11 C10 -171.4(2)
N3 N4 C11 C12 179.8(2)
C7 N4 C11 C12 8.7(4)
C9 C10 C11 N4 -0.2(3)
C9 C10 C11 C12 179.6(2)
